data_4033689
loop_
_publ_author_name
'Prochnow, Tha\'is'
'Maroneze, Adriano'
'Back, Davi Fernando'
'Zeni, Gilson'

_publ_section_title
;
 Synthesis of 3-(Organochalcogen) Chalcogenazolo Indoles via Cascade
 Cyclization of N-Alkynylindoles.
;
_journal_issue 5
_journal_name_full 'The Journal of organic chemistry'
_journal_page_first 2891
_journal_page_last 2900
_journal_paper_doi 10.1021/acs.joc.9b00052
_journal_volume 84
_journal_year 2019
_chemical_formula_moiety 'C20 H19 N S2'
_chemical_formula_sum 'C20 H19 N S2'
_chemical_formula_weight 337.48
_chemical_melting_point ?
_chemical_name_common 'butylthio phenylthyoazolo indole'
_chemical_name_systematic
;
        3-(butylthio)-2-phenylthyoazolo[3,2-a]indole
;
_space_group_IT_number 14
_space_group_name_Hall '-P 2ybc'
_space_group_name_H-M_alt 'P 1 21/c 1'
_symmetry_cell_setting monoclinic
_symmetry_space_group_name_Hall '-P 2ybc'
_symmetry_space_group_name_H-M 'P 1 21/c 1'
_atom_sites_solution_hydrogens geom
_atom_sites_solution_primary direct
_atom_sites_solution_secondary difmap
_audit_conform_dict_location ftp://ftp.iucr.org/pub/cif_core.dic
_audit_conform_dict_name cif_core.dic
_audit_conform_dict_version 2.4
_audit_creation_date 2018-04-03T10:38:33-00:00
_audit_creation_method 'WinGX routine CIF_UPDATE'
_cell_angle_alpha 90
_cell_angle_beta 117.213(2)
_cell_angle_gamma 90
_cell_formula_units_Z 4
_cell_length_a 18.0117(9)
_cell_length_b 5.5154(3)
_cell_length_c 18.9813(8)
_cell_measurement_reflns_used 8214
_cell_measurement_temperature 100(2)
_cell_measurement_theta_max 22.03
_cell_measurement_theta_min 2.728
_cell_volume 1676.92(15)
_computing_cell_refinement 'SAINT V8.34A (Bruker AXS Inc., 2013)'
_computing_data_collection 'Bruker Instrument Service v4.2.7'
_computing_data_reduction 'SAINT V8.34A (Bruker AXS Inc., 2013)'
_computing_molecular_graphics 'Diamond (version 3.2i; Crystal Impact GbR'
_computing_structure_refinement 'SHELXL-97 (Sheldrick, 1997)'
_computing_structure_solution 'SHELXL97 (Sheldrick, 1997)'
_diffrn_ambient_temperature 100(2)
_diffrn_detector_area_resol_mean 10.4167
_diffrn_measured_fraction_theta_full 0.996
_diffrn_measured_fraction_theta_max 0.996
_diffrn_measurement_device_type 'Bruker D8 Quest Photon 100 diffractometer'
_diffrn_measurement_method '2\% \f & \w scans'
_diffrn_radiation_monochromator 'Montel type 2-dim beam shaping X ray optics'
_diffrn_radiation_type AgK\a
_diffrn_radiation_wavelength 0.56086
_diffrn_reflns_av_R_equivalents 0.0857
_diffrn_reflns_av_unetI/netI 0.0791
_diffrn_reflns_limit_h_max 24
_diffrn_reflns_limit_h_min -24
_diffrn_reflns_limit_k_max 7
_diffrn_reflns_limit_k_min -7
_diffrn_reflns_limit_l_max 25
_diffrn_reflns_limit_l_min -25
_diffrn_reflns_number 20516
_diffrn_reflns_theta_full 22.09
_diffrn_reflns_theta_max 22.09
_diffrn_reflns_theta_min 2.01
_diffrn_source 'micro-focus tube'
_exptl_absorpt_coefficient_mu 0.168
_exptl_absorpt_correction_T_max 0.9832
_exptl_absorpt_correction_T_min 0.9662
_exptl_absorpt_correction_type multi-scan
_exptl_absorpt_process_details
;
SADABS (version 2012/1; Bruker, 2012) was used to perform the numerical
        absorption correction based on the indexed faces of the crystal.
;
_exptl_crystal_colour yellow
_exptl_crystal_density_diffrn 1.337
_exptl_crystal_density_method 'not measured'
_exptl_crystal_description tabular
_exptl_crystal_F_000 712
_exptl_crystal_size_max 0.3
_exptl_crystal_size_mid 0.16
_exptl_crystal_size_min 0.15
_refine_diff_density_max 0.51
_refine_diff_density_min -0.58
_refine_diff_density_rms 0.131
_refine_ls_extinction_coef none
_refine_ls_extinction_method none
_refine_ls_goodness_of_fit_ref 1.097
_refine_ls_hydrogen_treatment constr
_refine_ls_matrix_type full
_refine_ls_number_parameters 208
_refine_ls_number_reflns 4229
_refine_ls_number_restraints 0
_refine_ls_restrained_S_all 1.097
_refine_ls_R_factor_all 0.0695
_refine_ls_R_factor_gt 0.0499
_refine_ls_shift/su_max 0
_refine_ls_shift/su_mean 0
_refine_ls_structure_factor_coef Fsqd
_refine_ls_weighting_details 'calc w=1/[\s^2^(Fo^2^)+(0.0704P)^2^+0.0000P] where P=(Fo^2^+2Fc^2^)/3'
_refine_ls_weighting_scheme calc
_refine_ls_wR_factor_gt 0.1233
_refine_ls_wR_factor_ref 0.139
_reflns_number_gt 3337
_reflns_number_total 4229
_reflns_threshold_expression >2\s(I)
_cod_data_source_file jo9b00052_si_003.cif
_cod_data_source_block test33
_cod_depositor_comments
;
The following automatic conversions were performed:

data item '_chemical_melting_point' value 'none' was changed to '?'
-- the value is undefined or not given.

Automatic conversion script
Id: cif_fix_values 6909 2019-04-08 15:41:33Z antanas 
;
_cod_original_cell_volume 1676.92(14)
_cod_original_sg_symbol_H-M P21/c
_cod_database_code 4033689

loop_
_symmetry_equiv_pos_as_xyz
'x, y, z'
'-x, y+1/2, -z+1/2'
'-x, -y, -z'
'x, -y-1/2, z-1/2'

loop_
_atom_site_label
_atom_site_type_symbol
_atom_site_fract_x
_atom_site_fract_y
_atom_site_fract_z
_atom_site_U_iso_or_equiv
_atom_site_adp_type
_atom_site_occupancy
_atom_site_symmetry_multiplicity
_atom_site_calc_flag
_atom_site_refinement_flags
S12 S 0.07920(4) 0.33033(9) 0.51611(3) 0.01510(15) Uani 1 1 d .
S14 S 0.32041(3) 0.38112(9) 0.52118(3) 0.01506(15) Uani 1 1 d .
N7 N 0.21740(11) 0.5674(3) 0.57921(10) 0.0137(4) Uani 1 1 d .
C13 C 0.13502(14) 0.0876(4) 0.42278(12) 0.0132(4) Uani 1 1 d .
C8 C 0.14014(14) 0.5558(4) 0.57919(12) 0.0151(4) Uani 1 1 d .
C11 C 0.15761(14) 0.2655(4) 0.48747(12) 0.0130(4) Uani 1 1 d .
C19 C 0.08079(15) -0.1031(4) 0.41523(13) 0.0174(5) Uani 1 1 d .
H19 H 0.061 -0.1215 0.4535 0.021 Uiso 1 1 calc R
C10 C 0.22658(14) 0.4037(3) 0.52655(12) 0.0136(4) Uani 1 1 d .
C15 C 0.16284(15) 0.1123(4) 0.36484(12) 0.0164(4) Uani 1 1 d .
H15 H 0.1993 0.2413 0.3683 0.02 Uiso 1 1 calc R
C9 C 0.13397(15) 0.7323(4) 0.62667(12) 0.0182(5) Uani 1 1 d .
H9 H 0.0876 0.7632 0.6364 0.022 Uiso 1 1 calc R
C17 C 0.08325(15) -0.2406(4) 0.29608(13) 0.0195(5) Uani 1 1 d .
H17 H 0.0657 -0.3515 0.2531 0.023 Uiso 1 1 calc R
C16 C 0.13704(15) -0.0513(4) 0.30278(12) 0.0181(5) Uani 1 1 d .
H16 H 0.1564 -0.0339 0.2642 0.022 Uiso 1 1 calc R
C4 C 0.26362(15) 0.7564(4) 0.62920(12) 0.0160(4) Uani 1 1 d .
C18 C 0.05550(15) -0.2655(4) 0.35303(13) 0.0204(5) Uani 1 1 d .
H18 H 0.019 -0.3947 0.3492 0.024 Uiso 1 1 calc R
C3 C 0.34348(16) 0.8430(4) 0.64984(13) 0.0214(5) Uani 1 1 d .
H3 H 0.378 0.7688 0.6303 0.026 Uiso 1 1 calc R
C21 C 0.38946(15) 0.6491(4) 0.44575(14) 0.0184(5) Uani 1 1 d .
H21A H 0.3958 0.4931 0.4232 0.022 Uiso 1 1 calc R
H21B H 0.4389 0.6708 0.4978 0.022 Uiso 1 1 calc R
C5 C 0.21110(16) 0.8607(4) 0.65879(13) 0.0183(5) Uani 1 1 d .
C22 C 0.38579(15) 0.8560(4) 0.39059(14) 0.0209(5) Uani 1 1 d .
H22A H 0.3386 0.8282 0.3374 0.025 Uiso 1 1 calc R
H22B H 0.3756 1.0107 0.4112 0.025 Uiso 1 1 calc R
C23 C 0.46670(16) 0.8755(4) 0.38357(16) 0.0275(6) Uani 1 1 d .
H23A H 0.4622 1.009 0.3477 0.041 Uiso 1 1 calc R
H23B H 0.4765 0.7234 0.3625 0.041 Uiso 1 1 calc R
H23C H 0.5133 0.9067 0.436 0.041 Uiso 1 1 calc R
C20 C 0.31139(15) 0.6400(4) 0.45727(13) 0.0176(5) Uani 1 1 d .
H20A H 0.2613 0.6215 0.4054 0.021 Uiso 1 1 calc R
H20B H 0.3058 0.7921 0.4821 0.021 Uiso 1 1 calc R
C2 C 0.37082(17) 1.0417(4) 0.70011(14) 0.0266(5) Uani 1 1 d .
H2 H 0.425 1.1057 0.7151 0.032 Uiso 1 1 calc R
C6 C 0.24097(17) 1.0612(4) 0.70937(13) 0.0242(5) Uani 1 1 d .
H6 H 0.2072 1.1351 0.7298 0.029 Uiso 1 1 calc R
C1 C 0.31927(18) 1.1503(4) 0.72926(14) 0.0271(6) Uani 1 1 d .
H1 H 0.3391 1.2873 0.7632 0.032 Uiso 1 1 calc R

loop_
_atom_site_aniso_label
_atom_site_aniso_U_11
_atom_site_aniso_U_22
_atom_site_aniso_U_33
_atom_site_aniso_U_23
_atom_site_aniso_U_13
_atom_site_aniso_U_12
S12 0.0153(3) 0.0165(3) 0.0166(3) 0.00000(19) 0.0100(2) 0.0003(2)
S14 0.0132(3) 0.0155(3) 0.0176(3) 0.0029(2) 0.0080(2) 0.0027(2)
N7 0.0141(10) 0.0148(8) 0.0116(8) -0.0001(7) 0.0054(8) 0.0008(7)
C13 0.0131(11) 0.0134(9) 0.0116(9) 0.0024(7) 0.0044(9) 0.0041(8)
C8 0.0168(12) 0.0172(10) 0.0136(10) 0.0030(8) 0.0087(9) 0.0027(8)
C11 0.0150(11) 0.0130(9) 0.0135(10) 0.0038(8) 0.0087(9) 0.0041(8)
C19 0.0202(12) 0.0173(10) 0.0150(10) 0.0024(8) 0.0084(10) 0.0000(9)
C10 0.0157(11) 0.0134(9) 0.0134(9) 0.0019(8) 0.0083(9) 0.0026(8)
C15 0.0188(12) 0.0164(10) 0.0165(10) 0.0005(8) 0.0102(10) -0.0004(8)
C9 0.0236(13) 0.0198(10) 0.0151(10) 0.0019(8) 0.0123(10) 0.0048(9)
C17 0.0224(13) 0.0181(10) 0.0135(10) -0.0021(8) 0.0042(10) 0.0000(9)
C16 0.0222(13) 0.0188(10) 0.0148(10) 0.0007(8) 0.0098(10) 0.0026(9)
C4 0.0211(13) 0.0135(9) 0.0130(10) 0.0017(8) 0.0073(9) 0.0012(8)
C18 0.0222(13) 0.0181(10) 0.0170(11) 0.0003(9) 0.0057(10) -0.0039(9)
C3 0.0224(13) 0.0220(11) 0.0183(11) -0.0009(9) 0.0081(10) -0.0020(9)
C21 0.0175(12) 0.0169(10) 0.0232(11) 0.0034(9) 0.0113(10) 0.0023(9)
C5 0.0252(13) 0.0168(10) 0.0131(10) 0.0034(8) 0.0089(10) 0.0035(9)
C22 0.0170(12) 0.0228(11) 0.0252(12) 0.0067(9) 0.0114(11) 0.0012(9)
C23 0.0194(14) 0.0325(13) 0.0338(14) 0.0100(11) 0.0149(12) 0.0015(10)
C20 0.0165(12) 0.0159(10) 0.0205(11) 0.0042(8) 0.0086(10) 0.0014(8)
C2 0.0284(15) 0.0238(12) 0.0234(12) -0.0037(10) 0.0082(11) -0.0087(10)
C6 0.0351(16) 0.0208(11) 0.0158(11) 0.0001(9) 0.0108(11) 0.0035(10)
C1 0.0384(17) 0.0206(12) 0.0188(12) -0.0042(9) 0.0101(12) -0.0033(11)

loop_
_atom_type_symbol
_atom_type_description
_atom_type_scat_dispersion_real
_atom_type_scat_dispersion_imag
_atom_type_scat_source
C C 0.0015 0.0009 'International Tables Vol C Tables 4.2.6.8 and 6.1.1.4'
H H 0 0 'International Tables Vol C Tables 4.2.6.8 and 6.1.1.4'
N N 0.003 0.0019 'International Tables Vol C Tables 4.2.6.8 and 6.1.1.4'
S S 0.0826 0.0763 'International Tables Vol C Tables 4.2.6.8 and 6.1.1.4'

loop_
_geom_angle_atom_site_label_1
_geom_angle_atom_site_label_2
_geom_angle_atom_site_label_3
_geom_angle
C8 S12 C11 90.86(10)
C10 S14 C20 100.85(10)
C8 N7 C4 108.61(16)
C8 N7 C10 114.26(18)
C4 N7 C10 136.94(18)
C19 C13 C15 118.31(19)
C19 C13 C11 119.96(17)
C15 C13 C11 121.62(19)
C9 C8 N7 110.5(2)
C9 C8 S12 138.87(18)
N7 C8 S12 110.59(14)
C10 C11 C13 131.68(18)
C10 C11 S12 112.33(15)
C13 C11 S12 115.83(16)
C18 C19 C13 121.13(19)
C11 C10 N7 111.89(18)
C11 C10 S14 126.81(15)
N7 C10 S14 121.17(16)
C16 C15 C13 120.0(2)
C8 C9 C5 106.21(19)
C18 C17 C16 119.1(2)
C15 C16 C17 121.08(19)
C3 C4 N7 131.65(18)
C3 C4 C5 122.6(2)
N7 C4 C5 105.78(19)
C19 C18 C17 120.3(2)
C2 C3 C4 117.4(2)
C20 C21 C22 111.70(18)
C6 C5 C4 118.2(2)
C6 C5 C9 132.8(2)
C4 C5 C9 108.92(19)
C23 C22 C21 111.59(19)
C21 C20 S14 108.26(15)
C3 C2 C1 120.9(2)
C1 C6 C5 119.7(2)
C6 C1 C2 121.1(2)

loop_
_geom_bond_atom_site_label_1
_geom_bond_atom_site_label_2
_geom_bond_distance
S12 C8 1.727(2)
S12 C11 1.7666(19)
S14 C10 1.743(2)
S14 C20 1.832(2)
N7 C8 1.393(3)
N7 C4 1.399(3)
N7 C10 1.412(2)
C13 C19 1.398(3)
C13 C15 1.408(2)
C13 C11 1.476(3)
C8 C9 1.365(3)
C11 C10 1.354(3)
C19 C18 1.383(3)
C15 C16 1.385(3)
C9 C5 1.424(3)
C17 C18 1.390(3)
C17 C16 1.390(3)
C4 C3 1.391(3)
C4 C5 1.424(3)
C3 C2 1.387(3)
C21 C20 1.520(3)
C21 C22 1.530(3)
C5 C6 1.401(3)
C22 C23 1.527(3)
C2 C1 1.413(3)
C6 C1 1.373(4)
